data_2213772
loop_
_publ_author_name
'John W. Raynor'
'Wladek Minor'
'Maksymilian Chruszcz'

_publ_section_title
;
 Dexamethasone at 119 K
;
_journal_coeditor_code FL2123
_journal_issue 6
_journal_name_full 'Acta Crystallographica Section E'
_journal_page_first o2791
_journal_page_last o2793
_journal_paper_doi 10.1107/S1600536807020806
_journal_volume 63
_journal_year 2007
_chemical_formula_iupac 'C22 H29 F O5'
_chemical_formula_moiety 'C22 H29 F O5'
_chemical_formula_sum 'C22 H29 F O5'
_chemical_formula_weight 392.45
_chemical_name_systematic Dexamethasone
_space_group_IT_number 19
_symmetry_cell_setting orthorhombic
_symmetry_space_group_name_Hall 'P 2ac 2ab'
_symmetry_space_group_name_H-M 'P 21 21 21'
_atom_sites_solution_hydrogens geom
_atom_sites_solution_primary direct
_atom_sites_solution_secondary difmap
_audit_conform_dict_name cif_core.dic
_audit_conform_dict_version 2.3
_audit_creation_method 'HKL2000-CIF automatic completion and interactive editing'
_cell_angle_alpha 90
_cell_angle_beta 90
_cell_angle_gamma 90
_cell_formula_units_Z 8
_cell_length_a 10.3640(10)
_cell_length_b 16.1570(10)
_cell_length_c 23.2060(10)
_cell_measurement_reflns_used 131111
_cell_measurement_temperature 119(2)
_cell_measurement_theta_max 36.3
_cell_measurement_theta_min 2.3
_cell_volume 3885.9(5)
_computing_cell_refinement HKL-2000
_computing_data_collection 'HKL-2000 (Otwinowski & Minor, 1997)'
_computing_data_reduction HKL-2000
_computing_molecular_graphics
;
HKL-3000SM,
ORTEPIII (Burnett & Johnson, 1996),
ORTEP-3 (Farrugia, 1997),
Mercury (Macrae <i>et al.</i>,  2006) and
PYMOL (DeLano, 2002)
;
_computing_publication_material HKL-3000SM
_computing_structure_refinement 'HKL-3000SM and SHELXL97 (Sheldrick, 1997)'
_computing_structure_solution 'HKL-3000SM (Minor <i>et al.</i>,  2006) and SHELXS97 (Sheldrick, 1990)'
_diffrn_ambient_temperature 119(2)
_diffrn_detector_area_resol_mean 10
_diffrn_measured_fraction_theta_full 0.999
_diffrn_measured_fraction_theta_max 0.999
_diffrn_measurement_device 'four-circle diffractometer'
_diffrn_measurement_device_type 'Rigaku R-AXIS RAPID'
_diffrn_measurement_method '\w scans with \c offset'
_diffrn_radiation_monochromator graphite
_diffrn_radiation_source 'fine-focus sealed tube'
_diffrn_radiation_type MoK\a
_diffrn_radiation_wavelength 0.71074
_diffrn_reflns_av_R_equivalents 0.038
_diffrn_reflns_av_sigmaI/netI 0.0193
_diffrn_reflns_limit_h_max 17
_diffrn_reflns_limit_h_min -17
_diffrn_reflns_limit_k_max 26
_diffrn_reflns_limit_k_min -26
_diffrn_reflns_limit_l_max 38
_diffrn_reflns_limit_l_min -38
_diffrn_reflns_number 131111
_diffrn_reflns_reduction_process
;
 data merged using denzo and scalepack by evaluating a new profile for each
 reflection based on spots lying within a pre-specified radius
;
_diffrn_reflns_theta_full 36.34
_diffrn_reflns_theta_max 36.3
_diffrn_reflns_theta_min 2.3
_diffrn_standards_decay_% 0
_exptl_absorpt_coefficient_mu 0.10
_exptl_absorpt_correction_T_max 0.99
_exptl_absorpt_correction_T_min 0.97
_exptl_absorpt_correction_type multi-scan
_exptl_absorpt_process_details '(Otwinowski <i>et al.</i>,  2003)'
_exptl_crystal_colour colorless
_exptl_crystal_density_diffrn 1.342
_exptl_crystal_density_method 'not measured'
_exptl_crystal_description block
_exptl_crystal_F_000 1680
_exptl_crystal_size_max 0.34
_exptl_crystal_size_mid 0.34
_exptl_crystal_size_min 0.15
_refine_diff_density_max 0.502
_refine_diff_density_min -0.251
_refine_ls_extinction_method none
_refine_ls_goodness_of_fit_ref 1.038
_refine_ls_hydrogen_treatment constr
_refine_ls_matrix_type full
_refine_ls_number_parameters 505
_refine_ls_number_reflns 10251
_refine_ls_number_restraints 0
_refine_ls_restrained_S_all 1.038
_refine_ls_R_factor_all 0.0471
_refine_ls_R_factor_gt 0.0405
_refine_ls_shift/su_max 0.001
_refine_ls_shift/su_mean 0.000
_refine_ls_structure_factor_coef Fsqd
_refine_ls_weighting_details 'calc w=1/[\s^2^(Fo^2^)+(0.0748P)^2^+0.2977P] where P=(Fo^2^+2Fc^2^)/3'
_refine_ls_weighting_scheme calc
_refine_ls_wR_factor_gt 0.1112
_refine_ls_wR_factor_ref 0.1149
_reflns_number_gt 9109
_reflns_number_total 10251
_reflns_observed_criterion I>-3\s(I)
_reflns_threshold_expression I>2\s(I)
_cod_data_source_file fl2123.cif
_cod_data_source_block I
_cod_database_code 2213772
_cod_database_fobs_code 2213772

loop_
_symmetry_equiv_pos_as_xyz
'x, y, z'
'-x+1/2, -y, z+1/2'
'-x, y+1/2, -z+1/2'
'x+1/2, -y+1/2, -z'

loop_
_atom_site_type_symbol
_atom_site_label
_atom_site_fract_x
_atom_site_fract_y
_atom_site_fract_z
_atom_site_U_iso_or_equiv
_atom_site_adp_type
_atom_site_calc_flag
_atom_site_refinement_flags
_atom_site_occupancy
F F1A 0.08361(7) 0.89544(5) 0.41596(3) 0.02165(13) Uani d . 1
F F1B 0.05164(7) 0.37326(4) 0.57653(3) 0.02047(13) Uani d . 1
C C9A 0.22013(10) 0.88759(6) 0.41062(4) 0.01678(16) Uani d . 1
O O3A 0.11216(8) 0.83708(5) 0.59881(4) 0.02142(15) Uani d . 1
H H3A 0.0875 0.8388 0.6324 0.032 Uiso calc R 1
O O3B 0.08584(8) 0.43189(5) 0.39814(4) 0.02110(15) Uani d . 1
H H3B 0.0608 0.4317 0.3646 0.032 Uiso calc R 1
C C17A 0.24888(10) 0.84733(6) 0.59702(4) 0.01766(16) Uani d . 1
C C8A 0.27906(11) 0.95275(6) 0.45107(4) 0.01738(17) Uani d . 1
H H8A 0.3732 0.9507 0.4472 0.026 Uiso calc R 1
C C9B 0.18791(11) 0.37802(6) 0.58430(5) 0.01816(17) Uani d . 1
C C17B 0.22251(10) 0.42290(6) 0.39933(5) 0.01844(17) Uani d . 1
C C14B 0.21721(11) 0.33694(6) 0.48130(4) 0.01852(17) Uani d . 1
H H14B 0.1229 0.3386 0.4783 0.028 Uiso calc R 1
C C13B 0.26511(10) 0.42359(6) 0.46405(5) 0.01747(16) Uani d . 1
C C14A 0.24394(10) 0.93183(6) 0.51334(4) 0.01659(16) Uani d . 1
H H14A 0.1495 0.9309 0.5155 0.025 Uiso calc R 1
C C12B 0.19858(11) 0.48670(6) 0.50332(5) 0.01949(18) Uani d . 1
H H12A 0.1067 0.4865 0.4953 0.029 Uiso calc R 1
H H12B 0.2313 0.5415 0.4946 0.029 Uiso calc R 1
C C11B 0.21999(12) 0.46857(7) 0.56801(5) 0.01978(18) Uani d . 1
H H11B 0.1624 0.5048 0.5900 0.030 Uiso calc R 1
C C13A 0.29108(10) 0.84551(6) 0.53210(4) 0.01734(16) Uani d . 1
C C8B 0.24740(12) 0.31320(6) 0.54345(5) 0.01956(18) Uani d . 1
H H8B 0.3412 0.3126 0.5488 0.029 Uiso calc R 1
O O5A 0.32169(12) 0.63033(6) 0.65231(4) 0.0308(2) Uani d . 1
H H5A 0.3908 0.6500 0.6628 0.046 Uiso calc R 1
C C1A 0.18058(13) 0.84364(7) 0.30786(5) 0.0226(2) Uani d . 1
H H1A 0.1991 0.7880 0.3141 0.034 Uiso calc R 1
O O4B 0.38428(11) 0.48725(6) 0.33973(5) 0.0317(2) Uani d . 1
C C10A 0.24647(11) 0.90651(6) 0.34536(4) 0.01881(17) Uani d . 1
C C11A 0.24485(12) 0.79717(7) 0.42916(5) 0.02135(19) Uani d . 1
H H11A 0.1852 0.7616 0.4077 0.032 Uiso calc R 1
C C20A 0.31118(12) 0.77692(7) 0.63079(5) 0.02191(19) Uani d . 1
C C10B 0.20809(13) 0.35558(7) 0.64958(5) 0.02223(19) Uani d . 1
O O2B 0.34874(10) 0.48680(6) 0.58471(4) 0.02820(18) Uani d . 1
H H2B 0.3513 0.5328 0.5996 0.042 Uiso calc R 1
C C5A 0.20082(12) 0.99387(6) 0.33383(4) 0.01996(18) Uani d . 1
C C16B 0.26858(12) 0.33623(7) 0.37843(5) 0.02160(19) Uani d . 1
H H16B 0.3591 0.3414 0.3667 0.032 Uiso calc R 1
C C5B 0.15215(13) 0.26975(7) 0.65870(5) 0.0229(2) Uani d . 1
C C4A 0.11594(12) 1.01189(7) 0.29170(5) 0.02235(19) Uani d . 1
H H4A 0.0919 1.0668 0.2862 0.034 Uiso calc R 1
C C19B 0.41347(12) 0.43243(8) 0.46732(6) 0.0257(2) Uani d . 1
H H19A 0.4531 0.3924 0.4424 0.039 Uiso calc R 1
H H19B 0.4416 0.4232 0.5062 0.039 Uiso calc R 1
H H19C 0.4379 0.4871 0.4554 0.039 Uiso calc R 1
C C12A 0.22288(13) 0.78206(7) 0.49396(5) 0.02177(19) Uani d . 1
H H12C 0.1310 0.7838 0.5019 0.033 Uiso calc R 1
H H12D 0.2537 0.7272 0.5038 0.033 Uiso calc R 1
C C16A 0.29237(11) 0.93530(6) 0.61684(4) 0.01884(17) Uani d . 1
H H16A 0.3816 0.9316 0.6306 0.028 Uiso calc R 1
O O5B 0.29680(12) 0.63950(5) 0.34436(4) 0.0318(2) Uani d . 1
H H5B 0.3618 0.6182 0.3307 0.048 Uiso calc R 1
C C1B 0.14472(15) 0.41969(7) 0.68677(5) 0.0270(2) Uani d . 1
H H1B 0.1688 0.4747 0.6818 0.040 Uiso calc R 1
C C4B 0.06454(14) 0.25336(7) 0.69976(5) 0.0257(2) Uani d . 1
H H4B 0.0339 0.1995 0.7037 0.039 Uiso calc R 1
C C20B 0.28277(12) 0.49383(7) 0.36568(5) 0.02161(19) Uani d . 1
C C15B 0.26409(14) 0.27969(7) 0.43279(5) 0.0241(2) Uani d . 1
H H15A 0.2047 0.2340 0.4272 0.036 Uiso calc R 1
H H15B 0.3489 0.2576 0.4415 0.036 Uiso calc R 1
C C15A 0.29084(13) 0.98950(7) 0.56132(5) 0.02181(19) Uani d . 1
H H15C 0.2327 1.0361 0.5658 0.033 Uiso calc R 1
H H15D 0.3766 1.0103 0.5528 0.033 Uiso calc R 1
C C7B 0.19372(16) 0.22672(7) 0.55668(5) 0.0271(2) Uani d . 1
H H7B1 0.1037 0.2247 0.5453 0.041 Uiso calc R 1
H H7B2 0.2401 0.1863 0.5338 0.041 Uiso calc R 1
O O1A -0.01338(11) 0.96751(6) 0.21460(4) 0.0307(2) Uani d . 1
O O2A 0.37263(11) 0.77499(6) 0.41330(4) 0.0324(2) Uani d . 1
H H2A 0.3723 0.7289 0.3985 0.049 Uiso calc R 1
O O4A 0.41569(11) 0.78190(6) 0.65434(5) 0.0330(2) Uani d . 1
C C21B 0.21451(13) 0.57690(7) 0.36620(5) 0.0244(2) Uani d . 1
H H21A 0.1371 0.5738 0.3428 0.037 Uiso calc R 1
H H21B 0.1892 0.5906 0.4053 0.037 Uiso calc R 1
C C7A 0.23357(14) 1.03992(7) 0.43523(5) 0.0231(2) Uani d . 1
H H7A1 0.2791 1.0800 0.4588 0.035 Uiso calc R 1
H H7A2 0.1422 1.0449 0.4436 0.035 Uiso calc R 1
C C2A 0.09687(13) 0.86269(7) 0.26599(5) 0.0241(2) Uani d . 1
H H2A1 0.0612 0.8205 0.2438 0.036 Uiso calc R 1
C C3B 0.01590(15) 0.31718(8) 0.73840(5) 0.0273(2) Uani d . 1
C C21A 0.24097(14) 0.69426(7) 0.63196(5) 0.0256(2) Uani d . 1
H H21C 0.1658 0.6986 0.6567 0.038 Uiso calc R 1
H H21D 0.2115 0.6808 0.5934 0.038 Uiso calc R 1
C C19A 0.43885(12) 0.83718(9) 0.52894(6) 0.0265(2) Uani d . 1
H H19D 0.4781 0.8780 0.5533 0.040 Uiso calc R 1
H H19E 0.4668 0.8454 0.4899 0.040 Uiso calc R 1
H H19F 0.4638 0.7829 0.5416 0.040 Uiso calc R 1
O O1B -0.05234(13) 0.29994(8) 0.78023(5) 0.0386(2) Uani d . 1
C C6B 0.20442(17) 0.20294(7) 0.62058(5) 0.0299(3) Uani d . 1
H H6B1 0.1570 0.1521 0.6273 0.045 Uiso calc R 1
H H6B2 0.2942 0.1930 0.6301 0.045 Uiso calc R 1
C C3A 0.06030(12) 0.94872(8) 0.25444(5) 0.0233(2) Uani d . 1
C C2B 0.05556(16) 0.40251(8) 0.72672(5) 0.0293(3) Uani d . 1
H H2B1 0.0181 0.4455 0.7474 0.044 Uiso calc R 1
C C18A 0.39226(13) 0.90354(9) 0.32830(5) 0.0266(2) Uani d . 1
H H18A 0.4395 0.9428 0.3511 0.040 Uiso calc R 1
H H18B 0.4013 0.9170 0.2882 0.040 Uiso calc R 1
H H18C 0.4255 0.8490 0.3352 0.040 Uiso calc R 1
C C22A 0.20958(13) 0.97057(7) 0.66510(5) 0.0248(2) Uani d . 1
H H22A 0.2143 0.9349 0.6981 0.037 Uiso calc R 1
H H22B 0.1217 0.9745 0.6524 0.037 Uiso calc R 1
H H22C 0.2406 1.0246 0.6753 0.037 Uiso calc R 1
C C22B 0.19332(17) 0.30240(8) 0.32717(5) 0.0303(3) Uani d . 1
H H22D 0.2002 0.3402 0.2954 0.045 Uiso calc R 1
H H22E 0.1042 0.2961 0.3376 0.045 Uiso calc R 1
H H22F 0.2281 0.2496 0.3162 0.045 Uiso calc R 1
C C18B 0.35245(15) 0.35250(10) 0.66832(7) 0.0363(3) Uani d . 1
H H18D 0.3973 0.3121 0.6456 0.054 Uiso calc R 1
H H18E 0.3578 0.3376 0.7083 0.054 Uiso calc R 1
H H18F 0.3911 0.4059 0.6627 0.054 Uiso calc R 1
C C6A 0.25672(14) 1.05980(7) 0.37153(5) 0.0237(2) Uani d . 1
H H6A1 0.2174 1.1126 0.3622 0.036 Uiso calc R 1
H H6A2 0.3487 1.0642 0.3644 0.036 Uiso calc R 1

loop_
_atom_site_aniso_label
_atom_site_aniso_U_11
_atom_site_aniso_U_22
_atom_site_aniso_U_33
_atom_site_aniso_U_12
_atom_site_aniso_U_13
_atom_site_aniso_U_23
F1A 0.0173(3) 0.0250(3) 0.0227(3) -0.0003(2) -0.0010(2) -0.0021(2)
F1B 0.0192(3) 0.0228(3) 0.0193(3) -0.0005(2) -0.0009(2) -0.0017(2)
C9A 0.0177(4) 0.0147(4) 0.0179(4) 0.0004(3) -0.0004(3) -0.0024(3)
O3A 0.0172(3) 0.0246(4) 0.0225(3) -0.0029(3) 0.0009(3) -0.0004(3)
O3B 0.0186(3) 0.0245(4) 0.0201(3) 0.0013(3) 0.0011(3) 0.0006(3)
C17A 0.0175(4) 0.0162(4) 0.0193(4) -0.0006(3) -0.0022(3) -0.0002(3)
C8A 0.0196(4) 0.0146(4) 0.0179(4) -0.0014(3) 0.0006(3) -0.0028(3)
C9B 0.0192(4) 0.0169(4) 0.0184(4) 0.0010(3) -0.0021(3) -0.0021(3)
C17B 0.0178(4) 0.0171(4) 0.0204(4) 0.0005(3) 0.0035(3) 0.0004(3)
C14B 0.0221(4) 0.0150(4) 0.0185(4) 0.0011(3) 0.0019(3) -0.0009(3)
C13B 0.0175(4) 0.0144(4) 0.0205(4) 0.0005(3) 0.0020(3) -0.0005(3)
C14A 0.0181(4) 0.0147(4) 0.0169(4) -0.0014(3) 0.0003(3) -0.0023(3)
C12B 0.0226(4) 0.0149(4) 0.0209(4) 0.0007(3) 0.0007(4) -0.0009(3)
C11B 0.0236(5) 0.0147(4) 0.0210(4) -0.0006(3) -0.0020(4) -0.0030(3)
C13A 0.0172(4) 0.0157(4) 0.0191(4) 0.0007(3) -0.0015(3) -0.0020(3)
C8B 0.0236(5) 0.0143(4) 0.0208(4) 0.0025(3) 0.0007(4) 0.0000(3)
O5A 0.0410(5) 0.0171(3) 0.0343(5) 0.0020(4) -0.0085(4) 0.0006(3)
C1A 0.0302(5) 0.0183(4) 0.0194(4) 0.0009(4) -0.0006(4) -0.0039(3)
O4B 0.0309(5) 0.0277(4) 0.0365(5) 0.0019(4) 0.0169(4) 0.0048(4)
C10A 0.0217(4) 0.0172(4) 0.0175(4) 0.0004(3) 0.0004(3) -0.0031(3)
C11A 0.0287(5) 0.0153(4) 0.0201(4) 0.0024(4) -0.0010(4) -0.0032(3)
C20A 0.0262(5) 0.0182(4) 0.0214(4) 0.0007(4) -0.0043(4) 0.0000(4)
C10B 0.0290(5) 0.0186(4) 0.0191(4) 0.0017(4) -0.0047(4) -0.0009(3)
O2B 0.0273(4) 0.0244(4) 0.0329(4) -0.0051(3) -0.0067(4) -0.0067(3)
C5A 0.0252(5) 0.0169(4) 0.0178(4) -0.0008(4) 0.0022(4) -0.0016(3)
C16B 0.0265(5) 0.0175(4) 0.0208(4) 0.0030(4) 0.0043(4) -0.0011(3)
C5B 0.0334(6) 0.0184(4) 0.0169(4) 0.0031(4) -0.0018(4) -0.0004(3)
C4A 0.0276(5) 0.0199(4) 0.0195(4) 0.0011(4) 0.0009(4) 0.0003(3)
C19B 0.0186(4) 0.0271(5) 0.0314(5) -0.0006(4) 0.0012(4) -0.0003(4)
C12A 0.0300(5) 0.0154(4) 0.0198(4) -0.0002(4) -0.0040(4) -0.0024(3)
C16A 0.0201(4) 0.0176(4) 0.0188(4) -0.0012(3) -0.0034(3) -0.0021(3)
O5B 0.0440(6) 0.0169(3) 0.0345(5) -0.0038(4) 0.0157(4) -0.0010(3)
C1B 0.0441(7) 0.0190(4) 0.0179(4) 0.0034(5) -0.0070(5) -0.0041(4)
C4B 0.0366(6) 0.0220(5) 0.0184(4) -0.0006(5) -0.0012(4) -0.0006(4)
C20B 0.0245(5) 0.0191(4) 0.0213(4) -0.0006(4) 0.0047(4) 0.0005(3)
C15B 0.0347(6) 0.0162(4) 0.0214(4) 0.0047(4) 0.0046(4) -0.0014(3)
C15A 0.0307(5) 0.0165(4) 0.0183(4) -0.0045(4) -0.0005(4) -0.0027(3)
C7B 0.0452(7) 0.0157(4) 0.0204(4) 0.0008(5) 0.0051(5) -0.0005(4)
O1A 0.0342(5) 0.0330(5) 0.0250(4) -0.0014(4) -0.0078(4) 0.0034(4)
O2A 0.0365(5) 0.0293(4) 0.0313(4) 0.0157(4) 0.0033(4) -0.0052(4)
O4A 0.0340(5) 0.0256(4) 0.0395(5) 0.0012(4) -0.0192(4) 0.0014(4)
C21B 0.0276(5) 0.0188(4) 0.0268(5) 0.0005(4) 0.0064(4) 0.0023(4)
C7A 0.0348(6) 0.0154(4) 0.0191(4) 0.0003(4) 0.0012(4) -0.0017(3)
C2A 0.0305(5) 0.0224(5) 0.0194(4) -0.0027(4) -0.0022(4) -0.0031(4)
C3B 0.0360(6) 0.0292(5) 0.0167(4) 0.0046(5) -0.0013(4) -0.0021(4)
C21A 0.0321(6) 0.0188(4) 0.0259(5) -0.0025(4) -0.0039(4) 0.0024(4)
C19A 0.0178(4) 0.0326(6) 0.0291(5) 0.0062(4) -0.0005(4) -0.0013(4)
O1B 0.0491(7) 0.0399(5) 0.0267(4) 0.0044(5) 0.0103(5) 0.0000(4)
C6B 0.0500(8) 0.0174(4) 0.0223(5) 0.0065(5) 0.0064(5) 0.0013(4)
C3A 0.0250(5) 0.0251(5) 0.0196(4) -0.0015(4) 0.0003(4) 0.0005(4)
C2B 0.0466(8) 0.0247(5) 0.0166(4) 0.0084(5) -0.0027(5) -0.0036(4)
C18A 0.0236(5) 0.0317(6) 0.0245(5) 0.0016(4) 0.0055(4) -0.0023(4)
C22A 0.0318(6) 0.0234(5) 0.0191(4) 0.0003(4) -0.0002(4) -0.0037(4)
C22B 0.0446(7) 0.0223(5) 0.0240(5) 0.0021(5) -0.0010(5) -0.0045(4)
C18B 0.0314(6) 0.0398(7) 0.0375(7) -0.0005(6) -0.0145(6) 0.0082(6)
C6A 0.0354(6) 0.0172(4) 0.0186(4) -0.0037(4) 0.0006(4) -0.0013(3)

loop_
_atom_type_symbol
_atom_type_description
_atom_type_scat_dispersion_real
_atom_type_scat_dispersion_imag
_atom_type_scat_source
C C 0.0033 0.0000 'International Tables Vol C Tables 4.2.6.8 and 6.1.1.4'
H H 0.0000 0.0000 'International Tables Vol C Tables 4.2.6.8 and 6.1.1.4'
F F 0.0171 0.0000 'International Tables Vol C Tables 4.2.6.8 and 6.1.1.4'
O O 0.0106 0.0000 'International Tables Vol C Tables 4.2.6.8 and 6.1.1.4'

loop_
_geom_angle_atom_site_label_1
_geom_angle_atom_site_label_2
_geom_angle_atom_site_label_3
_geom_angle
F1A C9A C8A 106.27(8)
F1A C9A C11A 102.97(9)
C8A C9A C11A 114.32(9)
F1A C9A C10A 103.84(8)
C8A C9A C10A 112.76(8)
C11A C9A C10A 115.11(8)
C17A O3A H3A 109.5
C17B O3B H3B 109.5
O3A C17A C20A 108.59(9)
O3A C17A C16A 112.57(9)
C20A C17A C16A 113.93(9)
O3A C17A C13A 107.62(8)
C20A C17A C13A 111.19(9)
C16A C17A C13A 102.69(8)
C14A C8A C7A 110.95(8)
C14A C8A C9A 109.35(8)
C7A C8A C9A 111.18(9)
C14A C8A H8A 108.4
C7A C8A H8A 108.4
C9A C8A H8A 108.4
F1B C9B C8B 106.37(8)
F1B C9B C11B 103.47(8)
C8B C9B C11B 113.96(9)
F1B C9B C10B 103.96(9)
C8B C9B C10B 112.51(9)
C11B C9B C10B 115.16(9)
O3B C17B C20B 108.76(9)
O3B C17B C16B 112.99(9)
C20B C17B C16B 113.06(9)
O3B C17B C13B 107.37(8)
C20B C17B C13B 111.81(9)
C16B C17B C13B 102.64(8)
C8B C14B C15B 118.48(9)
C8B C14B C13B 114.13(9)
C15B C14B C13B 104.79(9)
C8B C14B H14B 106.2
C15B C14B H14B 106.2
C13B C14B H14B 106.2
C12B C13B C14B 107.80(8)
C12B C13B C19B 110.92(9)
C14B C13B C19B 113.09(9)
C12B C13B C17B 116.66(9)
C14B C13B C17B 98.75(8)
C19B C13B C17B 109.16(9)
C8A C14A C15A 118.52(8)
C8A C14A C13A 113.08(8)
C15A C14A C13A 104.17(8)
C8A C14A H14A 106.8
C15A C14A H14A 106.8
C13A C14A H14A 106.8
C13B C12B C11B 112.78(9)
C13B C12B H12A 109.0
C11B C12B H12A 109.0
C13B C12B H12B 109.0
C11B C12B H12B 109.0
H12A C12B H12B 107.8
O2B C11B C12B 111.14(10)
O2B C11B C9B 109.35(9)
C12B C11B C9B 112.69(8)
O2B C11B H11B 107.8
C12B C11B H11B 107.8
C9B C11B H11B 107.8
C12A C13A C19A 111.97(10)
C12A C13A C14A 107.28(8)
C19A C13A C14A 112.41(10)
C12A C13A C17A 116.09(9)
C19A C13A C17A 108.95(9)
C14A C13A C17A 99.55(8)
C14B C8B C7B 110.11(9)
C14B C8B C9B 109.20(8)
C7B C8B C9B 110.51(9)
C14B C8B H8B 109.0
C7B C8B H8B 109.0
C9B C8B H8B 109.0
C21A O5A H5A 109.5
C2A C1A C10A 124.04(10)
C2A C1A H1A 118.0
C10A C1A H1A 118.0
C1A C10A C5A 112.73(9)
C1A C10A C18A 105.79(9)
C5A C10A C18A 106.63(9)
C1A C10A C9A 110.39(9)
C5A C10A C9A 107.35(8)
C18A C10A C9A 114.00(9)
O2A C11A C12A 110.54(10)
O2A C11A C9A 108.73(10)
C12A C11A C9A 113.42(9)
O2A C11A H11A 108.0
C12A C11A H11A 108.0
C9A C11A H11A 108.0
O4A C20A C21A 118.45(11)
O4A C20A C17A 123.97(11)
C21A C20A C17A 117.49(10)
C1B C10B C5B 112.55(11)
C1B C10B C18B 106.36(11)
C5B C10B C18B 107.37(10)
C1B C10B C9B 109.70(9)
C5B C10B C9B 107.12(9)
C18B C10B C9B 113.83(11)
C11B O2B H2B 109.5
C4A C5A C6A 121.58(10)
C4A C5A C10A 122.30(10)
C6A C5A C10A 116.12(10)
C22B C16B C17B 114.13(10)
C22B C16B C15B 113.98(10)
C17B C16B C15B 105.42(9)
C22B C16B H16B 107.7
C17B C16B H16B 107.7
C15B C16B H16B 107.7
C4B C5B C6B 121.46(11)
C4B C5B C10B 122.51(10)
C6B C5B C10B 115.98(11)
C5A C4A C3A 122.54(11)
C5A C4A H4A 118.7
C3A C4A H4A 118.7
C13B C19B H19A 109.5
C13B C19B H19B 109.5
H19A C19B H19B 109.5
C13B C19B H19C 109.5
H19A C19B H19C 109.5
H19B C19B H19C 109.5
C13A C12A C11A 113.00(9)
C13A C12A H12C 109.0
C11A C12A H12C 109.0
C13A C12A H12D 109.0
C11A C12A H12D 109.0
H12C C12A H12D 107.8
C22A C16A C15A 113.10(9)
C22A C16A C17A 113.28(9)
C15A C16A C17A 105.38(8)
C22A C16A H16A 108.3
C15A C16A H16A 108.3
C17A C16A H16A 108.3
C21B O5B H5B 109.5
C2B C1B C10B 123.91(12)
C2B C1B H1B 118.0
C10B C1B H1B 118.0
C5B C4B C3B 122.10(12)
C5B C4B H4B 118.9
C3B C4B H4B 118.9
O4B C20B C21B 118.96(11)
O4B C20B C17B 122.91(11)
C21B C20B C17B 118.10(10)
C14B C15B C16B 104.46(9)
C14B C15B H15A 110.9
C16B C15B H15A 110.9
C14B C15B H15B 110.9
C16B C15B H15B 110.9
H15A C15B H15B 108.9
C14A C15A C16A 105.23(8)
C14A C15A H15C 110.7
C16A C15A H15C 110.7
C14A C15A H15D 110.7
C16A C15A H15D 110.7
H15C C15A H15D 108.8
C6B C7B C8B 113.25(11)
C6B C7B H7B1 108.9
C8B C7B H7B1 108.9
C6B C7B H7B2 108.9
C8B C7B H7B2 108.9
H7B1 C7B H7B2 107.7
C11A O2A H2A 109.5
O5B C21B C20B 110.37(10)
O5B C21B H21A 109.6
C20B C21B H21A 109.6
O5B C21B H21B 109.6
C20B C21B H21B 109.6
H21A C21B H21B 108.1
C8A C7A C6A 112.13(9)
C8A C7A H7A1 109.2
C6A C7A H7A1 109.2
C8A C7A H7A2 109.2
C6A C7A H7A2 109.2
H7A1 C7A H7A2 107.9
C1A C2A C3A 121.24(11)
C1A C2A H2A1 119.4
C3A C2A H2A1 119.4
O1B C3B C4B 121.56(13)
O1B C3B C2B 121.30(12)
C4B C3B C2B 117.10(11)
O5A C21A C20A 111.41(11)
O5A C21A H21C 109.3
C20A C21A H21C 109.3
O5A C21A H21D 109.3
C20A C21A H21D 109.3
H21C C21A H21D 108.0
C13A C19A H19D 109.5
C13A C19A H19E 109.5
H19D C19A H19E 109.5
C13A C19A H19F 109.5
H19D C19A H19F 109.5
H19E C19A H19F 109.5
C5B C6B C7B 111.34(10)
C5B C6B H6B1 109.4
C7B C6B H6B1 109.4
C5B C6B H6B2 109.4
C7B C6B H6B2 109.4
H6B1 C6B H6B2 108.0
O1A C3A C4A 121.07(11)
O1A C3A C2A 121.95(11)
C4A C3A C2A 116.97(10)
C1B C2B C3B 121.16(11)
C1B C2B H2B1 119.4
C3B C2B H2B1 119.4
C10A C18A H18A 109.5
C10A C18A H18B 109.5
H18A C18A H18B 109.5
C10A C18A H18C 109.5
H18A C18A H18C 109.5
H18B C18A H18C 109.5
C16A C22A H22A 109.5
C16A C22A H22B 109.5
H22A C22A H22B 109.5
C16A C22A H22C 109.5
H22A C22A H22C 109.5
H22B C22A H22C 109.5
C16B C22B H22D 109.5
C16B C22B H22E 109.5
H22D C22B H22E 109.5
C16B C22B H22F 109.5
H22D C22B H22F 109.5
H22E C22B H22F 109.5
C10B C18B H18D 109.5
C10B C18B H18E 109.5
H18D C18B H18E 109.5
C10B C18B H18F 109.5
H18D C18B H18F 109.5
H18E C18B H18F 109.5
C5A C6A C7A 110.77(9)
C5A C6A H6A1 109.5
C7A C6A H6A1 109.5
C5A C6A H6A2 109.5
C7A C6A H6A2 109.5
H6A1 C6A H6A2 108.1

loop_
_geom_bond_atom_site_label_1
_geom_bond_atom_site_label_2
_geom_bond_distance
F1A C9A 1.4260(13)
F1B C9B 1.4258(13)
C9A C8A 1.5371(14)
C9A C11A 1.5444(15)
C9A C10A 1.5690(15)
O3A C17A 1.4273(14)
O3A H3A 0.8200
O3B C17B 1.4241(14)
O3B H3B 0.8200
C17A C20A 1.5249(15)
C17A C16A 1.5605(15)
C17A C13A 1.5690(15)
C8A C14A 1.5279(14)
C8A C7A 1.5300(15)
C8A H8A 0.9800
C9B C8B 1.5413(15)
C9B C11B 1.5472(15)
C9B C10B 1.5715(15)
C17B C20B 1.5208(15)
C17B C16B 1.5571(15)
C17B C13B 1.5654(15)
C14B C8B 1.5247(15)
C14B C15B 1.5359(15)
C14B C13B 1.5384(14)
C14B H14B 0.9800
C13B C12B 1.5315(15)
C13B C19B 1.5460(16)
C14A C15A 1.5312(14)
C14A C13A 1.5406(14)
C14A H14A 0.9800
C12B C11B 1.5454(15)
C12B H12A 0.9700
C12B H12B 0.9700
C11B O2B 1.4203(15)
C11B H11B 0.9800
C13A C12A 1.5276(15)
C13A C19A 1.5391(16)
C8B C7B 1.5349(16)
C8B H8B 0.9800
O5A C21A 1.4106(16)
O5A H5A 0.8200
C1A C2A 1.3385(17)
C1A C10A 1.5018(15)
C1A H1A 0.9300
O4B C20B 1.2169(15)
C10A C5A 1.5125(15)
C10A C18A 1.5627(17)
C11A O2A 1.4205(16)
C11A C12A 1.5404(16)
C11A H11A 0.9800
C20A O4A 1.2158(16)
C20A C21A 1.5211(17)
C10B C1B 1.4998(17)
C10B C5B 1.5179(17)
C10B C18B 1.5588(19)
O2B H2B 0.8200
C5A C4A 1.3469(16)
C5A C6A 1.4953(16)
C16B C22B 1.5239(18)
C16B C15B 1.5582(16)
C16B H16B 0.9800
C5B C4B 1.3425(18)
C5B C6B 1.4970(16)
C4A C3A 1.4567(17)
C4A H4A 0.9300
C19B H19A 0.9600
C19B H19B 0.9600
C19B H19C 0.9600
C12A H12C 0.9700
C12A H12D 0.9700
C16A C22A 1.5215(16)
C16A C15A 1.5580(15)
C16A H16A 0.9800
O5B C21B 1.4167(15)
O5B H5B 0.8200
C1B C2B 1.338(2)
C1B H1B 0.9300
C4B C3B 1.4564(17)
C4B H4B 0.9300
C20B C21B 1.5173(16)
C15B H15A 0.9700
C15B H15B 0.9700
C15A H15C 0.9700
C15A H15D 0.9700
C7B C6B 1.5359(17)
C7B H7B1 0.9700
C7B H7B2 0.9700
O1A C3A 1.2369(15)
O2A H2A 0.8200
C21B H21A 0.9700
C21B H21B 0.9700
C7A C6A 1.5317(16)
C7A H7A1 0.9700
C7A H7A2 0.9700
C2A C3A 1.4654(17)
C2A H2A1 0.9300
C3B O1B 1.2330(17)
C3B C2B 1.4640(19)
C21A H21C 0.9700
C21A H21D 0.9700
C19A H19D 0.9600
C19A H19E 0.9600
C19A H19F 0.9600
C6B H6B1 0.9700
C6B H6B2 0.9700
C2B H2B1 0.9300
C18A H18A 0.9600
C18A H18B 0.9600
C18A H18C 0.9600
C22A H22A 0.9600
C22A H22B 0.9600
C22A H22C 0.9600
C22B H22D 0.9600
C22B H22E 0.9600
C22B H22F 0.9600
C18B H18D 0.9600
C18B H18E 0.9600
C18B H18F 0.9600
C6A H6A1 0.9700
C6A H6A2 0.9700

loop_
_geom_hbond_atom_site_label_D
_geom_hbond_atom_site_label_H
_geom_hbond_atom_site_label_A
_geom_hbond_site_symmetry_A
_geom_hbond_distance_DH
_geom_hbond_distance_HA
_geom_hbond_distance_DA
_geom_hbond_angle_DHA
O3A H3A O1B 3_556 0.82 2.15 2.9370(10) 159.6
O3B H3B O1A 3_545 0.82 1.99 2.7820(10) 162.5
O2B H2B O5A . 0.82 2.02 2.8140(10) 163.3
O5B H5B O1B 2_564 0.82 2.65 3.192(2) 125.0
O2A H2A O5B . 0.82 2.07 2.823(2) 153.0

loop_
_geom_torsion_atom_site_label_1
_geom_torsion_atom_site_label_2
_geom_torsion_atom_site_label_3
_geom_torsion_atom_site_label_4
_geom_torsion
F1A C9A C8A C14A 64.37(10)
C11A C9A C8A C14A -48.49(12)
C10A C9A C8A C14A 177.50(9)
F1A C9A C8A C7A -58.48(11)
C11A C9A C8A C7A -171.34(9)
C10A C9A C8A C7A 54.65(12)
C8B C14B C13B C12B -60.49(12)
C15B C14B C13B C12B 168.31(9)
C8B C14B C13B C19B 62.51(12)
C15B C14B C13B C19B -68.69(12)
C8B C14B C13B C17B 177.76(9)
C15B C14B C13B C17B 46.56(10)
O3B C17B C13B C12B -41.59(12)
C20B C17B C13B C12B 77.62(11)
C16B C17B C13B C12B -160.90(9)
O3B C17B C13B C14B 73.47(10)
C20B C17B C13B C14B -167.33(9)
C16B C17B C13B C14B -45.85(10)
O3B C17B C13B C19B -168.27(9)
C20B C17B C13B C19B -49.06(12)
C16B C17B C13B C19B 72.41(11)
C7A C8A C14A C15A -56.05(13)
C9A C8A C14A C15A -179.04(9)
C7A C8A C14A C13A -178.34(9)
C9A C8A C14A C13A 58.67(11)
C14B C13B C12B C11B 55.49(12)
C19B C13B C12B C11B -68.82(12)
C17B C13B C12B C11B 165.37(9)
C13B C12B C11B O2B 72.26(11)
C13B C12B C11B C9B -50.88(13)
F1B C9B C11B O2B 168.46(8)
C8B C9B C11B O2B -76.48(11)
C10B C9B C11B O2B 55.72(12)
F1B C9B C11B C12B -67.41(11)
C8B C9B C11B C12B 47.65(13)
C10B C9B C11B C12B 179.85(10)
C8A C14A C13A C12A -62.51(11)
C15A C14A C13A C12A 167.49(9)
C8A C14A C13A C19A 61.01(12)
C15A C14A C13A C19A -68.99(11)
C8A C14A C13A C17A 176.20(8)
C15A C14A C13A C17A 46.20(10)
O3A C17A C13A C12A -40.24(12)
C20A C17A C13A C12A 78.57(12)
C16A C17A C13A C12A -159.21(9)
O3A C17A C13A C19A -167.73(9)
C20A C17A C13A C19A -48.92(12)
C16A C17A C13A C19A 73.30(11)
O3A C17A C13A C14A 74.46(10)
C20A C17A C13A C14A -166.73(9)
C16A C17A C13A C14A -44.51(9)
C15B C14B C8B C7B -56.89(14)
C13B C14B C8B C7B 178.97(10)
C15B C14B C8B C9B -178.39(10)
C13B C14B C8B C9B 57.46(12)
F1B C9B C8B C14B 63.67(11)
C11B C9B C8B C14B -49.68(12)
C10B C9B C8B C14B 176.87(9)
F1B C9B C8B C7B -57.60(12)
C11B C9B C8B C7B -170.94(10)
C10B C9B C8B C7B 55.60(13)
C2A C1A C10A C5A 4.26(17)
C2A C1A C10A C18A -111.91(13)
C2A C1A C10A C9A 124.30(13)
F1A C9A C10A C1A -62.23(11)
C8A C9A C10A C1A -176.84(9)
C11A C9A C10A C1A 49.53(13)
F1A C9A C10A C5A 61.00(10)
C8A C9A C10A C5A -53.60(11)
C11A C9A C10A C5A 172.77(9)
F1A C9A C10A C18A 178.87(9)
C8A C9A C10A C18A 64.26(12)
C11A C9A C10A C18A -69.37(12)
F1A C9A C11A O2A 166.65(8)
C8A C9A C11A O2A -78.53(11)
C10A C9A C11A O2A 54.38(12)
F1A C9A C11A C12A -69.95(11)
C8A C9A C11A C12A 44.87(14)
C10A C9A C11A C12A 177.78(10)
O3A C17A C20A O4A -153.08(12)
C16A C17A C20A O4A -26.76(17)
C13A C17A C20A O4A 88.69(14)
O3A C17A C20A C21A 30.50(14)
C16A C17A C20A C21A 156.82(10)
C13A C17A C20A C21A -87.72(12)
F1B C9B C10B C1B -63.68(12)
C8B C9B C10B C1B -178.35(10)
C11B C9B C10B C1B 48.77(14)
F1B C9B C10B C5B 58.76(11)
C8B C9B C10B C5B -55.91(12)
C11B C9B C10B C5B 171.21(9)
F1B C9B C10B C18B 177.29(10)
C8B C9B C10B C18B 62.62(13)
C11B C9B C10B C18B -70.26(13)
C1A C10A C5A C4A -3.82(16)
C18A C10A C5A C4A 111.84(12)
C9A C10A C5A C4A -125.60(11)
C1A C10A C5A C6A 176.93(10)
C18A C10A C5A C6A -67.41(12)
C9A C10A C5A C6A 55.15(12)
O3B C17B C16B C22B 39.58(14)
C20B C17B C16B C22B -84.50(13)
C13B C17B C16B C22B 154.89(10)
O3B C17B C16B C15B -86.25(12)
C20B C17B C16B C15B 149.67(10)
C13B C17B C16B C15B 29.06(11)
C1B C10B C5B C4B -6.03(17)
C18B C10B C5B C4B 110.68(14)
C9B C10B C5B C4B -126.68(12)
C1B C10B C5B C6B 176.36(11)
C18B C10B C5B C6B -66.93(14)
C9B C10B C5B C6B 55.71(14)
C6A C5A C4A C3A 179.96(11)
C10A C5A C4A C3A 0.75(18)
C19A C13A C12A C11A -67.56(13)
C14A C13A C12A C11A 56.23(12)
C17A C13A C12A C11A 166.47(9)
O2A C11A C12A C13A 73.20(12)
C9A C11A C12A C13A -49.20(14)
O3A C17A C16A C22A 35.60(13)
C20A C17A C16A C22A -88.61(12)
C13A C17A C16A C22A 151.04(9)
O3A C17A C16A C15A -88.55(11)
C20A C17A C16A C15A 147.24(10)
C13A C17A C16A C15A 26.89(11)
C5B C10B C1B C2B 4.74(18)
C18B C10B C1B C2B -112.57(15)
C9B C10B C1B C2B 123.89(13)
C6B C5B C4B C3B 177.97(13)
C10B C5B C4B C3B 0.5(2)
O3B C17B C20B O4B -149.43(12)
C16B C17B C20B O4B -23.06(17)
C13B C17B C20B O4B 92.19(14)
O3B C17B C20B C21B 32.40(14)
C16B C17B C20B C21B 158.77(11)
C13B C17B C20B C21B -85.98(13)
C8B C14B C15B C16B -157.79(10)
C13B C14B C15B C16B -29.16(12)
C22B C16B C15B C14B -126.38(11)
C17B C16B C15B C14B -0.45(13)
C8A C14A C15A C16A -156.69(9)
C13A C14A C15A C16A -30.02(11)
C22A C16A C15A C14A -122.82(10)
C17A C16A C15A C14A 1.44(12)
C14B C8B C7B C6B -172.42(11)
C9B C8B C7B C6B -51.70(15)
O4B C20B C21B O5B -11.52(17)
C17B C20B C21B O5B 166.72(10)
C14A C8A C7A C6A -174.94(10)
C9A C8A C7A C6A -53.01(13)
C10A C1A C2A C3A -1.5(2)
C5B C4B C3B O1B -171.12(13)
C5B C4B C3B C2B 6.6(2)
O4A C20A C21A O5A -10.73(17)
C17A C20A C21A O5A 165.89(10)
C4B C5B C6B C7B 128.62(14)
C10B C5B C6B C7B -53.75(17)
C8B C7B C6B C5B 49.95(18)
C5A C4A C3A O1A -177.02(12)
C5A C4A C3A C2A 2.28(18)
C1A C2A C3A O1A 177.40(13)
C1A C2A C3A C4A -1.90(19)
C10B C1B C2B C3B 2.1(2)
O1B C3B C2B C1B 169.83(14)
C4B C3B C2B C1B -7.9(2)
C4A C5A C6A C7A 125.08(12)
C10A C5A C6A C7A -55.67(14)
C8A C7A C6A C5A 52.32(14)

loop_
_cod_related_entry_id
_cod_related_entry_database
_cod_related_entry_code
1 ChemSpider 5541
